data_4337024
loop_
_publ_author_name
'Adrien Kaeser'
'B\'eatrice Delavaux-Nicot'
'Carine Duhayon'
'Yannick Coppel'
'Jean-Fran\,cois Nierengarten'

_publ_contact_author_address
; 
Laboratoire de Chimie de Coordination du CNRS
(UPR 8241), Universit\'e de Toulouse (UPS, INP), 
205 Route de Narbonne, 31077 Toulouse, France
;
_publ_contact_author_email nierengarten@unistra.fr
_publ_contact_author_name 'Adrien Kaeser'
_publ_contact_author_phone '+33 (0)3 68 85 27 63'
_publ_section_title
;
 Heteroleptic Silver(I) Complexes Prepared from Phenanthroline and
 Bis-phosphine Ligands
;
_journal_name_full 'Inorganic Chemistry'
_journal_page_first 14343
_journal_page_last 14354
_journal_paper_doi 10.1021/ic402342y
_journal_volume 52
_journal_year 2013
_chemical_formula_moiety 'C74 H60 Ag2 N4 P4, 2(B F4), 2(C4 H10 O) '
_chemical_formula_sum 'C82 H80 Ag2 B2 F8 N4 O2 P4'
_chemical_formula_weight 1666.80
_space_group_IT_number 14
_symmetry_cell_setting monoclinic
_symmetry_space_group_name_Hall '-P 2yn'
_symmetry_space_group_name_H-M 'P 1 21/n 1'
_atom_sites_solution_hydrogens geom
_atom_sites_solution_primary direct
_audit_creation_date 07-03-23
_audit_creation_method CRYSTALS_ver_12.84
_cell_angle_alpha 90
_cell_angle_beta 112.022(5)
_cell_angle_gamma 90
_cell_formula_units_Z 2
_cell_length_a 15.4142(7)
_cell_length_b 13.1813(8)
_cell_length_c 20.2680(10)
_cell_measurement_reflns_used 8673
_cell_measurement_temperature 180
_cell_measurement_theta_max 26
_cell_measurement_theta_min 3
_cell_volume 3817.6(4)
_computing_cell_refinement 'CrysAlis RED, (Oxford Diffraction, 2002)'
_computing_data_collection 'Xcalibur, (Oxford Diffraction, 2002)'
_computing_data_reduction 'CrysAlis RED, (Oxford Diffraction, 2002)'
_computing_molecular_graphics 'CAMERON (Watkin et al., 1996)'
_computing_publication_material 'CRYSTALS (Betteridge et al., 2003)'
_computing_structure_refinement 'CRYSTALS (Betteridge et al., 2003)'
_computing_structure_solution 'SIR92 (Altomare et al., 1994)'
_diffrn_ambient_temperature 180
_diffrn_measured_fraction_theta_full 0.996
_diffrn_measured_fraction_theta_max 0.994
_diffrn_measurement_device_type 'Oxford Diffraction XCALIBUR'
_diffrn_measurement_method '\f & \w scans'
_diffrn_radiation_monochromator graphite
_diffrn_radiation_type 'Mo K\a'
_diffrn_radiation_wavelength 0.71073
_diffrn_reflns_av_R_equivalents 0.050
_diffrn_reflns_limit_h_max 21
_diffrn_reflns_limit_h_min -21
_diffrn_reflns_limit_k_max 11
_diffrn_reflns_limit_k_min -18
_diffrn_reflns_limit_l_max 27
_diffrn_reflns_limit_l_min -27
_diffrn_reflns_number 34807
_diffrn_reflns_theta_full 28.200
_diffrn_reflns_theta_max 29.072
_diffrn_reflns_theta_min 2.662
_diffrn_standards_number 0
_exptl_absorpt_coefficient_mu 0.666
_exptl_absorpt_correction_T_max 0.89
_exptl_absorpt_correction_T_min 0.76
_exptl_absorpt_correction_type multi-scan
_exptl_absorpt_process_details
;
[c.f. r.h. blessing, acta cryst. (1995), a51, 33-38]
;
_exptl_crystal_colour colorless
_exptl_crystal_density_diffrn 1.450
_exptl_crystal_description block
_exptl_crystal_F_000 1704
_exptl_crystal_size_max 0.50
_exptl_crystal_size_mid 0.25
_exptl_crystal_size_min 0.18
_refine_diff_density_max 0.83
_refine_diff_density_min -0.61
_refine_ls_extinction_method none
_refine_ls_goodness_of_fit_ref 1.1123
_refine_ls_hydrogen_treatment constr
_refine_ls_matrix_type full
_refine_ls_number_parameters 444
_refine_ls_number_reflns 5246
_refine_ls_number_restraints 0
_refine_ls_R_factor_all 0.0679
_refine_ls_R_factor_gt 0.0351
_refine_ls_shift/su_max 0.000463
_refine_ls_structure_factor_coef F
_refine_ls_weighting_details
;
 Method, part 1, Chebychev polynomial, (Watkin, 1994, Prince, 1982) 
 [weight] = 1.0/[A~0~*T~0~(x)+A~1~*T~1~(x) ... +A~n-1~]*T~n-1~(x)] 
 where A~i~ are the Chebychev coefficients listed below and x= Fcalc/Fmax 
 Method = Robust Weighting (Prince, 1982) 
 W = [weight] * [1-(deltaF/6*sigmaF)^2^]^2^ 
 A~i~ are: 
 1.25 0.214 0.881 
;
_refine_ls_weighting_scheme calc
_refine_ls_wR_factor_all 0.0498
_refine_ls_wR_factor_gt 0.0410
_refine_ls_wR_factor_ref 0.0410
_reflns_limit_h_max 19
_reflns_limit_h_min -21
_reflns_limit_k_max 18
_reflns_limit_k_min 0
_reflns_limit_l_max 27
_reflns_limit_l_min 0
_reflns_number_gt 5246
_reflns_number_total 10145
_reflns_threshold_expression I>3.0\s(I)
_cod_data_source_file ic402342y_si_003.cif
_cod_data_source_block CRYSTALS_cif
_cod_original_sg_symbol_H-M 'P 1 21/n 1 '
_cod_database_code 4337024

loop_
_symmetry_equiv_pos_as_xyz
x,y,z
-x,-y,-z
-x+1/2,y+1/2,-z+1/2
x+1/2,-y+1/2,z+1/2

loop_
_atom_site_label
_atom_site_type_symbol
_atom_site_fract_x
_atom_site_fract_y
_atom_site_fract_z
_atom_site_U_iso_or_equiv
_atom_site_occupancy
_atom_site_adp_type
_atom_site_refinement_flags_posn
Ag1 Ag 0.396098(18) 0.42774(2) 0.531429(13) 0.0247 1.0000 Uani .
P1 P 0.54296(6) 0.46245(7) 0.63207(4) 0.0197 1.0000 Uani .
P2 P 0.33484(6) 0.38281(7) 0.40697(4) 0.0200 1.0000 Uani .
N1 N 0.3424(2) 0.2846(2) 0.58328(16) 0.0304 1.0000 Uani .
N2 N 0.2855(2) 0.4815(3) 0.58340(15) 0.0296 1.0000 Uani .
C1 C 0.4028(2) 0.4113(2) 0.35109(17) 0.0235 1.0000 Uani .
C2 C 0.3655(3) 0.1891(3) 0.5808(2) 0.0389 1.0000 Uani .
C3 C 0.3380(4) 0.1104(4) 0.6159(3) 0.0511 1.0000 Uani .
C4 C 0.2866(3) 0.1356(4) 0.6556(2) 0.0494 1.0000 Uani .
C5 C 0.2617(3) 0.2351(4) 0.6605(2) 0.0409 1.0000 Uani .
C6 C 0.2899(2) 0.3091(3) 0.62193(18) 0.0307 1.0000 Uani .
C7 C 0.2619(2) 0.4122(3) 0.62287(17) 0.0315 1.0000 Uani .
C8 C 0.2067(3) 0.4386(4) 0.66304(19) 0.0392 1.0000 Uani .
C9 C 0.1776(3) 0.5391(4) 0.6602(2) 0.0481 1.0000 Uani .
C10 C 0.2020(3) 0.6075(4) 0.6211(3) 0.0480 1.0000 Uani .
C11 C 0.2566(3) 0.5766(3) 0.5830(2) 0.0368 1.0000 Uani .
C12 C 0.2086(3) 0.2676(5) 0.7021(2) 0.0515 1.0000 Uani .
C13 C 0.1836(3) 0.3629(5) 0.7036(2) 0.0512 1.0000 Uani .
C14 C 0.3224(2) 0.2455(3) 0.40154(17) 0.0241 1.0000 Uani .
C15 C 0.3999(3) 0.1837(3) 0.4144(2) 0.0351 1.0000 Uani .
C16 C 0.3913(4) 0.0786(3) 0.4164(3) 0.0476 1.0000 Uani .
C17 C 0.3062(4) 0.0356(3) 0.4067(3) 0.0507 1.0000 Uani .
C18 C 0.2293(3) 0.0959(3) 0.3944(2) 0.0453 1.0000 Uani .
C19 C 0.2366(3) 0.2002(3) 0.3916(2) 0.0330 1.0000 Uani .
C20 C 0.2172(2) 0.4270(3) 0.35418(16) 0.0231 1.0000 Uani .
C21 C 0.1745(2) 0.4018(3) 0.28231(18) 0.0284 1.0000 Uani .
C22 C 0.0849(2) 0.4370(3) 0.24300(19) 0.0330 1.0000 Uani .
C23 C 0.0384(3) 0.4959(3) 0.2758(2) 0.0395 1.0000 Uani .
C24 C 0.0789(3) 0.5186(4) 0.3464(2) 0.0419 1.0000 Uani .
C25 C 0.1694(2) 0.4851(3) 0.38597(19) 0.0308 1.0000 Uani .
C26 C 0.5166(2) 0.4391(3) 0.71124(16) 0.0242 1.0000 Uani .
C27 C 0.5172(2) 0.3403(3) 0.73506(18) 0.0293 1.0000 Uani .
C28 C 0.4873(3) 0.3193(4) 0.7903(2) 0.0406 1.0000 Uani .
C29 C 0.4563(3) 0.3960(4) 0.8218(2) 0.0476 1.0000 Uani .
C30 C 0.4551(3) 0.4942(4) 0.7985(2) 0.0458 1.0000 Uani .
C31 C 0.4851(3) 0.5171(3) 0.7432(2) 0.0345 1.0000 Uani .
C32 C 0.6391(2) 0.3768(3) 0.64129(17) 0.0223 1.0000 Uani .
C33 C 0.7172(2) 0.3682(3) 0.70528(19) 0.0271 1.0000 Uani .
C34 C 0.7911(3) 0.3060(3) 0.7089(2) 0.0332 1.0000 Uani .
C35 C 0.7882(3) 0.2522(3) 0.6497(3) 0.0418 1.0000 Uani .
C36 C 0.7112(3) 0.2591(3) 0.5863(2) 0.0387 1.0000 Uani .
C37 C 0.6372(3) 0.3213(3) 0.58248(19) 0.0284 1.0000 Uani .
B1 B 0.3983(4) 0.8017(4) 0.6362(3) 0.0461 1.0000 Uani .
F1 F 0.4578(3) 0.7715(3) 0.7019(2) 0.1034 1.0000 Uani .
F2 F 0.3106(3) 0.8101(4) 0.6356(3) 0.1017 1.0000 Uani .
F3 F 0.4282(3) 0.8937(3) 0.6214(2) 0.0909 1.0000 Uani .
F4 F 0.4031(2) 0.7289(3) 0.58802(16) 0.0626 1.0000 Uani .
C38 C 0.1378(7) 0.9523(7) 0.5231(5) 0.116(3) 1.0000 Uiso .
C39 C 0.1009(5) 0.8579(6) 0.4854(4) 0.091(2) 1.0000 Uiso .
C40 C 0.0003(5) 0.7189(6) 0.4824(4) 0.088(2) 1.0000 Uiso .
C41 C -0.0553(6) 0.6734(7) 0.5194(5) 0.102(2) 1.0000 Uiso .
O1 O 0.0433(3) 0.8078(3) 0.5162(2) 0.0645(10) 1.0000 Uiso .
H11 H 0.4523 0.3610 0.3620 0.0293 1.0000 Uiso R
H12 H 0.3610 0.4059 0.3015 0.0290 1.0000 Uiso R
H21 H 0.4024 0.1737 0.5545 0.0429 1.0000 Uiso R
H31 H 0.3545 0.0432 0.6115 0.0560 1.0000 Uiso R
H41 H 0.2679 0.0842 0.6798 0.0555 1.0000 Uiso R
H91 H 0.1410 0.5585 0.6865 0.0594 1.0000 Uiso R
H101 H 0.1825 0.6763 0.6187 0.0593 1.0000 Uiso R
H111 H 0.2750 0.6247 0.5556 0.0456 1.0000 Uiso R
H121 H 0.1920 0.2185 0.7289 0.0604 1.0000 Uiso R
H131 H 0.1488 0.3810 0.7318 0.0642 1.0000 Uiso R
H151 H 0.4575 0.2130 0.4217 0.0447 1.0000 Uiso R
H161 H 0.4434 0.0374 0.4241 0.0587 1.0000 Uiso R
H171 H 0.3020 -0.0352 0.4093 0.0602 1.0000 Uiso R
H181 H 0.1695 0.0658 0.3862 0.0542 1.0000 Uiso R
H191 H 0.1823 0.2405 0.3825 0.0394 1.0000 Uiso R
H211 H 0.2060 0.3611 0.2607 0.0333 1.0000 Uiso R
H221 H 0.0569 0.4210 0.1945 0.0372 1.0000 Uiso R
H231 H -0.0217 0.5204 0.2496 0.0463 1.0000 Uiso R
H241 H 0.0467 0.5571 0.3683 0.0514 1.0000 Uiso R
H251 H 0.1985 0.5013 0.4346 0.0363 1.0000 Uiso R
H271 H 0.5383 0.2868 0.7141 0.0354 1.0000 Uiso R
H281 H 0.4892 0.2524 0.8067 0.0502 1.0000 Uiso R
H291 H 0.4357 0.3815 0.8591 0.0591 1.0000 Uiso R
H301 H 0.4347 0.5462 0.8203 0.0583 1.0000 Uiso R
H311 H 0.4833 0.5846 0.7267 0.0433 1.0000 Uiso R
H331 H 0.7187 0.4051 0.7454 0.0333 1.0000 Uiso R
H341 H 0.8430 0.3012 0.7517 0.0411 1.0000 Uiso R
H351 H 0.8400 0.2103 0.6529 0.0530 1.0000 Uiso R
H361 H 0.7086 0.2209 0.5458 0.0484 1.0000 Uiso R
H371 H 0.5852 0.3267 0.5404 0.0360 1.0000 Uiso R
H381 H 0.1862 0.9792 0.5086 0.1685 1.0000 Uiso R
H382 H 0.0878 1.0022 0.5141 0.1680 1.0000 Uiso R
H383 H 0.1652 0.9388 0.5736 0.1681 1.0000 Uiso R
H391 H 0.0613 0.8732 0.4357 0.1127 1.0000 Uiso R
H392 H 0.1512 0.8110 0.4883 0.1121 1.0000 Uiso R
H401 H -0.0403 0.7372 0.4336 0.1047 1.0000 Uiso R
H402 H 0.0480 0.6703 0.4825 0.1040 1.0000 Uiso R
H411 H -0.0792 0.6087 0.4975 0.1462 1.0000 Uiso R
H412 H -0.1039 0.7221 0.5158 0.1458 1.0000 Uiso R
H413 H -0.0155 0.6616 0.5682 0.1462 1.0000 Uiso R

loop_
_atom_site_aniso_label
_atom_site_aniso_U_11
_atom_site_aniso_U_22
_atom_site_aniso_U_33
_atom_site_aniso_U_23
_atom_site_aniso_U_13
_atom_site_aniso_U_12
Ag1 0.02394(11) 0.03024(13) 0.01899(10) -0.00103(12) 0.00692(8) -0.00153(13)
P1 0.0200(4) 0.0221(4) 0.0176(4) 0.0000(3) 0.0076(3) -0.0001(3)
P2 0.0198(4) 0.0217(4) 0.0183(4) -0.0010(3) 0.0070(3) -0.0004(3)
N1 0.0336(16) 0.0323(17) 0.0240(14) 0.0034(12) 0.0094(12) -0.0008(13)
N2 0.0278(15) 0.0395(19) 0.0228(14) -0.0024(13) 0.0108(12) -0.0050(13)
C1 0.0222(14) 0.0261(19) 0.0237(14) -0.0004(13) 0.0103(12) 0.0009(13)
C2 0.041(2) 0.040(2) 0.0310(19) 0.0019(17) 0.0088(16) 0.0012(18)
C3 0.058(3) 0.034(2) 0.051(3) 0.010(2) 0.008(2) -0.001(2)
C4 0.050(3) 0.049(3) 0.043(2) 0.018(2) 0.011(2) -0.008(2)
C5 0.032(2) 0.056(3) 0.0303(19) 0.0119(19) 0.0074(16) -0.0061(19)
C6 0.0232(16) 0.045(2) 0.0208(16) 0.0044(15) 0.0045(13) -0.0043(15)
C7 0.0224(15) 0.050(3) 0.0190(15) 0.0009(15) 0.0041(12) -0.0031(16)
C8 0.0257(17) 0.067(3) 0.0270(17) -0.0030(19) 0.0117(14) -0.0034(19)
C9 0.036(2) 0.074(3) 0.038(2) -0.016(2) 0.0177(18) 0.002(2)
C10 0.039(2) 0.057(3) 0.052(3) -0.003(2) 0.021(2) 0.011(2)
C11 0.040(2) 0.037(2) 0.0348(18) -0.0057(19) 0.0161(16) 0.0020(19)
C12 0.040(2) 0.081(4) 0.037(2) 0.018(2) 0.0183(19) -0.012(2)
C13 0.040(2) 0.083(4) 0.040(2) 0.008(2) 0.026(2) -0.001(2)
C14 0.0295(17) 0.0235(17) 0.0187(14) 0.0006(12) 0.0085(13) -0.0024(13)
C15 0.040(2) 0.031(2) 0.038(2) 0.0030(16) 0.0193(17) 0.0046(17)
C16 0.067(3) 0.027(2) 0.054(3) 0.005(2) 0.030(2) 0.012(2)
C17 0.080(4) 0.0234(19) 0.051(3) -0.0004(19) 0.027(3) -0.009(2)
C18 0.052(3) 0.039(3) 0.040(2) 0.0038(18) 0.0123(19) -0.0178(19)
C19 0.0353(19) 0.031(2) 0.0293(18) 0.0035(15) 0.0079(15) -0.0077(16)
C20 0.0202(14) 0.0248(15) 0.0238(14) 0.0038(15) 0.0077(11) -0.0012(15)
C21 0.0247(16) 0.034(2) 0.0247(16) -0.0023(13) 0.0074(13) 0.0009(13)
C22 0.0257(16) 0.042(2) 0.0250(15) 0.0016(16) 0.0026(13) -0.0031(16)
C23 0.0216(17) 0.048(2) 0.045(2) 0.0091(19) 0.0079(16) 0.0075(17)
C24 0.031(2) 0.053(3) 0.046(2) -0.004(2) 0.0193(18) 0.0097(19)
C25 0.0266(17) 0.040(2) 0.0256(17) -0.0009(15) 0.0094(14) 0.0019(15)
C26 0.0183(14) 0.035(2) 0.0198(13) 0.0008(14) 0.0074(11) -0.0012(14)
C27 0.0283(17) 0.035(2) 0.0237(16) 0.0049(15) 0.0090(14) -0.0013(15)
C28 0.037(2) 0.056(3) 0.0305(19) 0.0154(19) 0.0141(16) -0.0026(19)
C29 0.044(2) 0.077(3) 0.031(2) 0.009(2) 0.0250(18) 0.000(2)
C30 0.044(2) 0.065(3) 0.037(2) -0.002(2) 0.0253(19) 0.012(2)
C31 0.036(2) 0.041(2) 0.0294(18) 0.0004(16) 0.0150(16) 0.0048(17)
C32 0.0246(16) 0.0215(16) 0.0231(15) 0.0041(13) 0.0118(13) -0.0004(13)
C33 0.0272(17) 0.0281(19) 0.0276(17) 0.0034(14) 0.0122(14) 0.0009(14)
C34 0.0287(18) 0.035(2) 0.037(2) 0.0126(16) 0.0130(15) 0.0060(15)
C35 0.042(2) 0.034(2) 0.060(3) 0.0115(19) 0.030(2) 0.0161(18)
C36 0.050(2) 0.030(2) 0.046(2) -0.0003(17) 0.029(2) 0.0072(18)
C37 0.0334(18) 0.0258(18) 0.0274(17) -0.0025(14) 0.0128(14) -0.0009(15)
B1 0.042(3) 0.050(3) 0.048(3) -0.009(2) 0.019(2) 0.006(2)
F1 0.140(4) 0.083(3) 0.061(2) -0.002(2) 0.007(2) 0.030(3)
F2 0.069(2) 0.134(4) 0.125(3) -0.025(3) 0.063(2) 0.008(2)
F3 0.119(3) 0.0438(18) 0.143(4) 0.005(2) 0.087(3) 0.0143(19)
F4 0.0527(16) 0.077(2) 0.0659(19) -0.0294(16) 0.0313(15) -0.0187(15)

loop_
_atom_type_symbol
_atom_type_scat_dispersion_real
_atom_type_scat_dispersion_imag
_atom_type_scat_Cromer_Mann_a1
_atom_type_scat_Cromer_Mann_b1
_atom_type_scat_Cromer_Mann_a2
_atom_type_scat_Cromer_Mann_b2
_atom_type_scat_Cromer_Mann_a3
_atom_type_scat_Cromer_Mann_b3
_atom_type_scat_Cromer_Mann_a4
_atom_type_scat_Cromer_Mann_b4
_atom_type_scat_Cromer_Mann_c
_atom_type_scat_source
C 0.0033 0.0016 2.3100 20.8439 1.0200 10.2075 1.5886 0.5687 0.8650 51.6512 0.2156 'International Tables Vol C 4.2.6.8 and 6.1.1.4'
H 0.0000 0.0000 0.4930 10.5109 0.3229 26.1257 0.1402 3.1424 0.0408 57.7998 0.0030 'International Tables Vol C 4.2.6.8 and 6.1.1.4'
N 0.0061 0.0033 12.2126 0.0057 3.1322 9.8933 2.0125 28.9975 1.1663 0.5826 -11.5290 'International Tables Vol C 4.2.6.8 and 6.1.1.4'
O 0.0106 0.0060 3.0485 13.2771 2.2868 5.7011 1.5463 0.3239 0.8670 32.9089 0.2508 'International Tables Vol C 4.2.6.8 and 6.1.1.4'
F 0.0171 0.0103 3.5392 10.2825 2.6412 4.2944 1.5170 0.2615 1.0243 26.1476 0.2776 'International Tables Vol C 4.2.6.8 and 6.1.1.4'
P 0.1023 0.0942 6.4345 1.9067 4.1791 27.1570 1.7800 0.5260 1.4908 68.1645 1.1149 'International Tables Vol C 4.2.6.8 and 6.1.1.4'
Ag -0.8971 1.1015 19.2808 0.6446 16.6885 7.4726 4.8045 24.6605 1.0463 99.8156 5.1790 'International Tables Vol C 4.2.6.8 and 6.1.1.4'
B 0.0013 0.0007 2.0545 23.2185 1.3326 1.0210 1.0979 60.3498 0.7068 0.1403 -0.1932 'International Tables Vol C 4.2.6.8 and 6.1.1.4'

loop_
_geom_angle_atom_site_label_1
_geom_angle_site_symmetry_1
_geom_angle_atom_site_label_2
_geom_angle_atom_site_label_3
_geom_angle_site_symmetry_3
_geom_angle
_geom_angle_publ_flag
P1 . Ag1 P2 . 142.35(3) yes
P1 . Ag1 N1 . 98.14(7) yes
P2 . Ag1 N1 . 101.34(7) yes
P1 . Ag1 N2 . 99.44(7) yes
P2 . Ag1 N2 . 117.61(7) yes
N1 . Ag1 N2 . 68.46(11) yes
C1 2_666 P1 Ag1 . 122.48(11) yes
C1 2_666 P1 C26 . 103.04(15) yes
Ag1 . P1 C26 . 105.05(10) yes
C1 2_666 P1 C32 . 104.29(15) yes
Ag1 . P1 C32 . 115.61(11) yes
C26 . P1 C32 . 104.29(15) yes
Ag1 . P2 C1 . 120.13(11) yes
Ag1 . P2 C14 . 107.37(11) yes
C1 . P2 C14 . 103.67(15) yes
Ag1 . P2 C20 . 116.68(11) yes
C1 . P2 C20 . 104.08(15) yes
C14 . P2 C20 . 102.89(16) yes
Ag1 . N1 C2 . 125.6(3) yes
Ag1 . N1 C6 . 115.7(2) yes
C2 . N1 C6 . 118.6(3) yes
Ag1 . N2 C7 . 116.7(3) yes
Ag1 . N2 C11 . 124.2(2) yes
C7 . N2 C11 . 118.5(3) yes
P2 . C1 P1 2_666 113.18(17) yes
P2 . C1 H11 . 107.4 no
P1 2_666 C1 H11 . 108.1 no
P2 . C1 H12 . 108.2 no
P1 2_666 C1 H12 . 109.7 no
H11 . C1 H12 . 110.2 no
N1 . C2 C3 . 123.3(4) yes
N1 . C2 H21 . 117.4 no
C3 . C2 H21 . 119.4 no
C2 . C3 C4 . 117.9(5) yes
C2 . C3 H31 . 120.3 no
C4 . C3 H31 . 121.7 no
C3 . C4 C5 . 120.9(4) yes
C3 . C4 H41 . 119.4 no
C5 . C4 H41 . 119.7 no
C4 . C5 C6 . 117.5(4) yes
C4 . C5 C12 . 124.0(4) yes
C6 . C5 C12 . 118.5(4) yes
C5 . C6 N1 . 121.7(4) yes
C5 . C6 C7 . 119.4(4) yes
N1 . C6 C7 . 118.9(3) yes
C6 . C7 N2 . 119.0(3) yes
C6 . C7 C8 . 119.2(4) yes
N2 . C7 C8 . 121.7(4) yes
C7 . C8 C9 . 117.4(4) yes
C7 . C8 C13 . 119.5(4) yes
C9 . C8 C13 . 123.1(4) yes
C8 . C9 C10 . 120.4(4) yes
C8 . C9 H91 . 119.1 no
C10 . C9 H91 . 120.5 no
C9 . C10 C11 . 119.2(5) yes
C9 . C10 H101 . 121.2 no
C11 . C10 H101 . 119.5 no
C10 . C11 N2 . 122.7(4) yes
C10 . C11 H111 . 119.9 no
N2 . C11 H111 . 117.4 no
C5 . C12 C13 . 122.0(4) yes
C5 . C12 H121 . 118.1 no
C13 . C12 H121 . 119.9 no
C8 . C13 C12 . 121.2(4) yes
C8 . C13 H131 . 119.5 no
C12 . C13 H131 . 119.3 no
P2 . C14 C15 . 120.6(3) yes
P2 . C14 C19 . 120.5(3) yes
C15 . C14 C19 . 118.6(3) yes
C14 . C15 C16 . 120.4(4) yes
C14 . C15 H151 . 119.3 no
C16 . C15 H151 . 120.3 no
C15 . C16 C17 . 120.1(4) yes
C15 . C16 H161 . 119.9 no
C17 . C16 H161 . 119.9 no
C16 . C17 C18 . 120.0(4) yes
C16 . C17 H171 . 119.0 no
C18 . C17 H171 . 121.0 no
C17 . C18 C19 . 120.5(4) yes
C17 . C18 H181 . 120.1 no
C19 . C18 H181 . 119.4 no
C14 . C19 C18 . 120.4(4) yes
C14 . C19 H191 . 120.5 no
C18 . C19 H191 . 119.1 no
P2 . C20 C21 . 120.9(3) yes
P2 . C20 C25 . 119.5(2) yes
C21 . C20 C25 . 119.6(3) yes
C20 . C21 C22 . 119.8(3) yes
C20 . C21 H211 . 120.1 no
C22 . C21 H211 . 120.1 no
C21 . C22 C23 . 119.6(3) yes
C21 . C22 H221 . 119.6 no
C23 . C22 H221 . 120.8 no
C22 . C23 C24 . 120.7(4) yes
C22 . C23 H231 . 120.1 no
C24 . C23 H231 . 119.1 no
C23 . C24 C25 . 120.1(4) yes
C23 . C24 H241 . 120.2 no
C25 . C24 H241 . 119.7 no
C24 . C25 C20 . 120.1(3) yes
C24 . C25 H251 . 120.8 no
C20 . C25 H251 . 119.1 no
P1 . C26 C27 . 119.4(3) yes
P1 . C26 C31 . 121.0(3) yes
C27 . C26 C31 . 119.2(3) yes
C26 . C27 C28 . 120.5(4) yes
C26 . C27 H271 . 120.3 no
C28 . C27 H271 . 119.3 no
C27 . C28 C29 . 120.3(4) yes
C27 . C28 H281 . 119.7 no
C29 . C28 H281 . 119.9 no
C28 . C29 C30 . 119.8(4) yes
C28 . C29 H291 . 120.2 no
C30 . C29 H291 . 120.0 no
C29 . C30 C31 . 120.8(4) yes
C29 . C30 H301 . 119.6 no
C31 . C30 H301 . 119.6 no
C30 . C31 C26 . 119.4(4) yes
C30 . C31 H311 . 120.6 no
C26 . C31 H311 . 120.0 no
P1 . C32 C33 . 122.0(3) yes
P1 . C32 C37 . 119.0(3) yes
C33 . C32 C37 . 119.0(3) yes
C32 . C33 C34 . 120.1(3) yes
C32 . C33 H331 . 119.4 no
C34 . C33 H331 . 120.5 no
C33 . C34 C35 . 120.1(4) yes
C33 . C34 H341 . 119.4 no
C35 . C34 H341 . 120.6 no
C34 . C35 C36 . 120.6(4) yes
C34 . C35 H351 . 119.0 no
C36 . C35 H351 . 120.4 no
C35 . C36 C37 . 119.5(4) yes
C35 . C36 H361 . 120.7 no
C37 . C36 H361 . 119.9 no
C32 . C37 C36 . 120.8(4) yes
C32 . C37 H371 . 118.7 no
C36 . C37 H371 . 120.5 no
F1 . B1 F2 . 109.7(5) yes
F1 . B1 F3 . 108.3(5) yes
F2 . B1 F3 . 110.1(5) yes
F1 . B1 F4 . 106.9(4) yes
F2 . B1 F4 . 111.5(4) yes
F3 . B1 F4 . 110.2(4) yes
C39 . C38 H381 . 110.4 no
C39 . C38 H382 . 110.5 no
H381 . C38 H382 . 110.0 no
C39 . C38 H383 . 109.1 no
H381 . C38 H383 . 107.9 no
H382 . C38 H383 . 108.9 no
C38 . C39 O1 . 110.5(6) yes
C38 . C39 H391 . 109.4 no
O1 . C39 H391 . 107.1 no
C38 . C39 H392 . 111.3 no
O1 . C39 H392 . 106.9 no
H391 . C39 H392 . 111.5 no
C41 . C40 O1 . 110.8(6) yes
C41 . C40 H401 . 110.0 no
O1 . C40 H401 . 107.1 no
C41 . C40 H402 . 108.4 no
O1 . C40 H402 . 109.4 no
H401 . C40 H402 . 111.2 no
C40 . C41 H411 . 108.8 no
C40 . C41 H412 . 105.9 no
H411 . C41 H412 . 113.6 no
C40 . C41 H413 . 108.8 no
H411 . C41 H413 . 108.4 no
H412 . C41 H413 . 111.2 no
C39 . O1 C40 . 115.7(5) yes

loop_
_geom_bond_atom_site_label_1
_geom_bond_atom_site_label_2
_geom_bond_site_symmetry_2
_geom_bond_distance
_geom_bond_publ_flag
Ag1 P1 . 2.4559(9) yes
Ag1 P2 . 2.4123(8) yes
Ag1 N1 . 2.450(3) yes
Ag1 N2 . 2.421(3) yes
P1 C1 2_666 1.837(3) yes
P1 C26 . 1.823(3) yes
P1 C32 . 1.816(3) yes
P2 C1 . 1.846(3) yes
P2 C14 . 1.819(3) yes
P2 C20 . 1.821(3) yes
N1 C2 . 1.315(5) yes
N1 C6 . 1.360(5) yes
N2 C7 . 1.352(5) yes
N2 C11 . 1.329(5) yes
C1 H11 . 0.972 no
C1 H12 . 0.972 no
C2 C3 . 1.410(6) yes
C2 H21 . 0.937 no
C3 C4 . 1.364(7) yes
C3 H31 . 0.934 no
C4 C5 . 1.381(7) yes
C4 H41 . 0.943 no
C5 C6 . 1.418(5) yes
C5 C12 . 1.442(6) yes
C6 C7 . 1.428(6) yes
C7 C8 . 1.424(5) yes
C8 C9 . 1.393(7) yes
C8 C13 . 1.420(6) yes
C9 C10 . 1.344(7) yes
C9 H91 . 0.945 no
C10 C11 . 1.401(6) yes
C10 H101 . 0.950 no
C11 H111 . 0.953 no
C12 C13 . 1.318(8) yes
C12 H121 . 0.939 no
C13 H131 . 0.949 no
C14 C15 . 1.388(5) yes
C14 C19 . 1.396(5) yes
C15 C16 . 1.393(6) yes
C15 H151 . 0.929 no
C16 C17 . 1.375(7) yes
C16 H161 . 0.932 no
C17 C18 . 1.370(7) yes
C17 H171 . 0.938 no
C18 C19 . 1.383(6) yes
C18 H181 . 0.960 no
C19 H191 . 0.949 no
C20 C21 . 1.395(5) yes
C20 C25 . 1.380(5) yes
C21 C22 . 1.390(5) yes
C21 H211 . 0.936 no
C22 C23 . 1.385(6) yes
C22 H221 . 0.937 no
C23 C24 . 1.362(6) yes
C23 H231 . 0.935 no
C24 C25 . 1.394(5) yes
C24 H241 . 0.932 no
C25 H251 . 0.942 no
C26 C27 . 1.387(5) yes
C26 C31 . 1.395(5) yes
C27 C28 . 1.390(5) yes
C27 H271 . 0.942 no
C28 C29 . 1.372(7) yes
C28 H281 . 0.938 no
C29 C30 . 1.375(7) yes
C29 H291 . 0.944 no
C30 C31 . 1.398(5) yes
C30 H301 . 0.932 no
C31 H311 . 0.946 no
C32 C33 . 1.405(5) yes
C32 C37 . 1.389(5) yes
C33 C34 . 1.382(5) yes
C33 H331 . 0.940 no
C34 C35 . 1.381(6) yes
C34 H341 . 0.935 no
C35 C36 . 1.387(6) yes
C35 H351 . 0.952 no
C36 C37 . 1.385(5) yes
C36 H361 . 0.951 no
C37 H371 . 0.928 no
B1 F1 . 1.362(7) yes
B1 F2 . 1.352(6) yes
B1 F3 . 1.371(7) yes
B1 F4 . 1.391(6) yes
C38 C39 . 1.460(11) yes
C38 H381 . 0.965 no
C38 H382 . 0.977 no
C38 H383 . 0.966 no
C39 O1 . 1.424(8) yes
C39 H391 . 0.983 no
C39 H392 . 0.976 no
C40 C41 . 1.464(10) yes
C40 O1 . 1.394(8) yes
C40 H401 . 0.981 no
C40 H402 . 0.974 no
C41 H411 . 0.968 no
C41 H412 . 0.968 no
C41 H413 . 0.961 no
